data_4513033
loop_
_publ_author_name
'Guo, Fang'
'Wang, Xu'
'Guan, Hong-yu'
'Yu, Hai-bin'
'Li, Lei'
'Chen, Shan-shan'
'Famulari, Antonino'
'Mart\'i-Rujas, Javier'

_publ_section_title
;
 Tuning the Inclusion Properties and Solid-State Reactivity of Second
 Sphere Adducts Using Conformationally Flexible Bidentate Ligands
;
_journal_issue 6
_journal_name_full 'Crystal Growth &amp; Design'
_journal_page_first 2842
_journal_paper_doi 10.1021/acs.cgd.5b00272
_journal_volume 15
_journal_year 2015
_chemical_formula_sum 'C34 H40 Cl4 Hg N3 O'
_chemical_formula_weight 849.08
_chemical_name_systematic
; 
 ? 
;
_space_group_IT_number 14
_symmetry_cell_setting monoclinic
_symmetry_space_group_name_Hall '-P 2yn'
_symmetry_space_group_name_H-M 'P 1 21/n 1'
_atom_sites_solution_hydrogens geom
_atom_sites_solution_primary direct
_atom_sites_solution_secondary difmap
_audit_creation_method SHELXL-97
_cell_angle_alpha 90.00
_cell_angle_beta 91.490(2)
_cell_angle_gamma 90.00
_cell_formula_units_Z 4
_cell_length_a 9.3246(6)
_cell_length_b 19.2529(12)
_cell_length_c 20.0677(12)
_cell_measurement_temperature 296(2)
_cell_volume 3601.4(4)
_computing_structure_refinement 'SHELXL-97 (Sheldrick, 2008)'
_computing_structure_solution 'SHELXS-97 (Sheldrick, 2008)'
_diffrn_ambient_temperature 296(2)
_diffrn_measured_fraction_theta_full 0.992
_diffrn_measured_fraction_theta_max 0.992
_diffrn_radiation_monochromator graphite
_diffrn_radiation_source 'fine-focus sealed tube'
_diffrn_radiation_type CuK\a
_diffrn_radiation_wavelength 1.54178
_diffrn_reflns_av_R_equivalents 0.0374
_diffrn_reflns_av_sigmaI/netI 0.0207
_diffrn_reflns_limit_h_max 10
_diffrn_reflns_limit_h_min -11
_diffrn_reflns_limit_k_max 22
_diffrn_reflns_limit_k_min -21
_diffrn_reflns_limit_l_max 23
_diffrn_reflns_limit_l_min -21
_diffrn_reflns_number 42739
_diffrn_reflns_theta_full 66.24
_diffrn_reflns_theta_max 66.24
_diffrn_reflns_theta_min 3.18
_exptl_absorpt_coefficient_mu 10.625
_exptl_absorpt_correction_T_max 0.5234
_exptl_absorpt_correction_T_min 0.1428
_exptl_absorpt_correction_type multi-scan
_exptl_crystal_colour Colourless
_exptl_crystal_density_diffrn 1.566
_exptl_crystal_density_method 'not measured'
_exptl_crystal_description block
_exptl_crystal_F_000 1684
_exptl_crystal_size_max 0.30
_exptl_crystal_size_mid 0.15
_exptl_crystal_size_min 0.07
_refine_diff_density_max 1.385
_refine_diff_density_min -0.706
_refine_diff_density_rms 0.091
_refine_ls_extinction_method none
_refine_ls_goodness_of_fit_ref 1.084
_refine_ls_hydrogen_treatment mixed
_refine_ls_matrix_type full
_refine_ls_number_parameters 393
_refine_ls_number_reflns 6247
_refine_ls_number_restraints 0
_refine_ls_restrained_S_all 1.084
_refine_ls_R_factor_all 0.0239
_refine_ls_R_factor_gt 0.0236
_refine_ls_shift/su_max 0.001
_refine_ls_shift/su_mean 0.000
_refine_ls_structure_factor_coef Fsqd
_refine_ls_weighting_details 'calc w=1/[\s^2^(Fo^2^)+(0.0376P)^2^+3.6752P] where P=(Fo^2^+2Fc^2^)/3'
_refine_ls_weighting_scheme calc
_refine_ls_wR_factor_gt 0.0636
_refine_ls_wR_factor_ref 0.0640
_reflns_number_gt 6143
_reflns_number_total 6247
_reflns_threshold_expression >2sigma(I)
_cod_data_source_file cg5b00272_si_002.cif
_cod_data_source_block revised_8
_cod_depositor_comments
;
The following automatic conversions were performed:

'_symmetry_cell_setting' value 'Monoclinic' changed to 'monoclinic'
according to
/usr/data/users/saulius/crontab/automatic-downloads/rss-feeds/ACS/lib/dictionaries/cif_core.dic
dictionary named 'cif_core.dic' version 2.4.2 from 2011-04-26.

Automatic conversion script
Id: cif_fix_values 3271 2015-04-21 07:52:19Z andrius 

 Adding full bibliography for 4513032--4513033.cif.
;
_cod_original_sg_symbol_H-M P21/n
_cod_database_code 4513033

loop_
_symmetry_equiv_pos_as_xyz
'x, y, z'
'-x+1/2, y+1/2, -z+1/2'
'-x, -y, -z'
'x-1/2, -y-1/2, z-1/2'

loop_
_atom_site_label
_atom_site_type_symbol
_atom_site_fract_x
_atom_site_fract_y
_atom_site_fract_z
_atom_site_U_iso_or_equiv
_atom_site_adp_type
_atom_site_occupancy
_atom_site_symmetry_multiplicity
_atom_site_calc_flag
_atom_site_refinement_flags
Hg1 Hg 0.069746(11) 0.836917(5) 0.205449(5) 0.02208(6) Uani 1 1 d .
Cl1 Cl 0.30542(7) 0.78147(4) 0.22652(4) 0.03103(15) Uani 1 1 d .
Cl2 Cl -0.13338(7) 0.75721(3) 0.19986(3) 0.02528(14) Uani 1 1 d .
Cl3 Cl 0.02787(7) 0.90718(3) 0.31151(3) 0.02569(14) Uani 1 1 d .
Cl4 Cl 0.09099(7) 0.92268(3) 0.11386(3) 0.02751(14) Uani 1 1 d .
O1S O 0.8304(2) 0.61065(10) 0.50612(10) 0.0281(4) Uani 1 1 d .
N1 N 0.8811(2) 0.70929(11) 0.40894(10) 0.0159(4) Uani 1 1 d .
H14 H 0.8662 0.6790 0.4429 0.019 Uiso 1 1 calc R
N2 N 0.3985(2) 0.55946(11) 0.23268(10) 0.0136(4) Uani 1 1 d .
N3 N 0.9005(3) 0.49925(14) 0.41618(14) 0.0354(6) Uani 1 1 d .
C1 C 0.5724(3) 0.87949(15) 0.53992(13) 0.0244(6) Uani 1 1 d .
H1 H 0.4995 0.9021 0.5621 0.029 Uiso 1 1 calc R
C2 C 0.6227(3) 0.90682(15) 0.48107(14) 0.0263(6) Uani 1 1 d .
H15 H 0.5837 0.9477 0.4637 0.032 Uiso 1 1 calc R
C3 C 0.7313(3) 0.87301(14) 0.44823(13) 0.0215(5) Uani 1 1 d .
H18 H 0.7642 0.8911 0.4085 0.026 Uiso 1 1 calc R
C4 C 0.7917(2) 0.81231(13) 0.47391(12) 0.0165(5) Uani 1 1 d .
C5 C 0.9148(2) 0.77954(13) 0.43893(12) 0.0175(5) Uani 1 1 d .
H19 H 0.9948 0.7746 0.4704 0.021 Uiso 1 1 calc R
H20 H 0.9449 0.8105 0.4038 0.021 Uiso 1 1 calc R
C6 C 0.7466(2) 0.71108(13) 0.36517(12) 0.0184(5) Uani 1 1 d .
H21 H 0.7608 0.7428 0.3284 0.022 Uiso 1 1 calc R
H22 H 0.6676 0.7285 0.3909 0.022 Uiso 1 1 calc R
C7 C 0.7074(3) 0.64001(14) 0.33764(13) 0.0211(5) Uani 1 1 d .
H6 H 0.7040 0.6070 0.3740 0.025 Uiso 1 1 calc R
H5 H 0.7811 0.6249 0.3076 0.025 Uiso 1 1 calc R
C8 C 0.5622(3) 0.64084(14) 0.30021(13) 0.0187(5) Uani 1 1 d .
H23 H 0.4861 0.6515 0.3306 0.022 Uiso 1 1 calc R
H24 H 0.5619 0.6759 0.2654 0.022 Uiso 1 1 calc R
C9 C 0.5396(2) 0.56919(13) 0.26999(12) 0.0158(5) Uani 1 1 d .
H4 H 0.6167 0.5600 0.2397 0.019 Uiso 1 1 calc R
H25 H 0.5462 0.5350 0.3054 0.019 Uiso 1 1 calc R
C10 C 0.2727(2) 0.56372(13) 0.27876(12) 0.0177(5) Uani 1 1 d .
H31 H 0.2926 0.5352 0.3177 0.021 Uiso 1 1 calc R
H30 H 0.2620 0.6113 0.2936 0.021 Uiso 1 1 calc R
C11 C 0.1343(2) 0.54007(13) 0.24577(12) 0.0170(5) Uani 1 1 d .
C12 C 0.0354(3) 0.58812(13) 0.22142(12) 0.0173(5) Uani 1 1 d .
H29 H 0.0556 0.6353 0.2246 0.021 Uiso 1 1 calc R
C13 C -0.0931(3) 0.56632(15) 0.19241(12) 0.0209(5) Uani 1 1 d .
H28 H -0.1591 0.5989 0.1764 0.025 Uiso 1 1 calc R
C14 C -0.1238(3) 0.49610(15) 0.18719(13) 0.0249(6) Uani 1 1 d .
H2 H -0.2104 0.4816 0.1678 0.030 Uiso 1 1 calc R
C15 C 0.7024(3) 0.62143(15) 0.02840(13) 0.0229(5) Uani 1 1 d .
H3 H 0.7695 0.6254 -0.0049 0.028 Uiso 1 1 calc R
C16 C 0.6312(3) 0.55869(14) 0.03795(13) 0.0237(5) Uani 1 1 d .
H37 H 0.6528 0.5204 0.0118 0.028 Uiso 1 1 calc R
C17 C 0.5283(3) 0.55332(14) 0.08644(12) 0.0208(5) Uani 1 1 d .
H36 H 0.4806 0.5114 0.0925 0.025 Uiso 1 1 calc R
C18 C 0.4962(2) 0.61001(13) 0.12585(12) 0.0164(5) Uani 1 1 d .
C19 C 0.3753(2) 0.60717(13) 0.17409(12) 0.0164(5) Uani 1 1 d .
H33 H 0.3588 0.6537 0.1907 0.020 Uiso 1 1 calc R
H32 H 0.2889 0.5927 0.1500 0.020 Uiso 1 1 calc R
C20 C 1.0079(3) 0.68308(15) 0.36987(13) 0.0198(5) Uani 1 1 d .
H12 H 0.9877 0.6361 0.3550 0.024 Uiso 1 1 calc R
H13 H 1.0176 0.7118 0.3305 0.024 Uiso 1 1 calc R
C21 C 1.1482(3) 0.68328(14) 0.40862(12) 0.0178(5) Uani 1 1 d .
C22 C 1.1872(3) 0.62617(14) 0.44770(13) 0.0230(5) Uani 1 1 d .
H11 H 1.1252 0.5885 0.4505 0.028 Uiso 1 1 calc R
C23 C 1.3177(3) 0.62512(16) 0.48239(14) 0.0275(6) Uani 1 1 d .
H10 H 1.3431 0.5868 0.5083 0.033 Uiso 1 1 calc R
C24 C 1.4104(3) 0.68118(16) 0.47836(14) 0.0251(6) Uani 1 1 d .
H9 H 1.4973 0.6808 0.5022 0.030 Uiso 1 1 calc R
C25 C 1.3736(3) 0.73763(14) 0.43883(13) 0.0229(5) Uani 1 1 d .
H8 H 1.4363 0.7750 0.4358 0.027 Uiso 1 1 calc R
C26 C 1.2433(3) 0.73875(14) 0.40365(13) 0.0202(5) Uani 1 1 d .
H7 H 1.2195 0.7766 0.3767 0.024 Uiso 1 1 calc R
C27 C 0.6304(3) 0.81869(15) 0.56578(13) 0.0228(5) Uani 1 1 d .
H17 H 0.5954 0.8001 0.6049 0.027 Uiso 1 1 calc R
C28 C 0.7407(3) 0.78535(14) 0.53336(12) 0.0197(5) Uani 1 1 d .
H16 H 0.7806 0.7450 0.5513 0.024 Uiso 1 1 calc R
C29 C -0.0258(3) 0.44743(15) 0.21081(15) 0.0286(6) Uani 1 1 d .
H26 H -0.0460 0.4003 0.2072 0.034 Uiso 1 1 calc R
C30 C 0.1033(3) 0.46968(14) 0.24007(14) 0.0229(5) Uani 1 1 d .
H27 H 0.1694 0.4371 0.2559 0.028 Uiso 1 1 calc R
C31 C 0.5699(3) 0.67209(13) 0.11716(13) 0.0185(5) Uani 1 1 d .
H34 H 0.5502 0.7101 0.1440 0.022 Uiso 1 1 calc R
C32 C 0.6730(3) 0.67760(15) 0.06845(13) 0.0224(5) Uani 1 1 d .
H35 H 0.7220 0.7192 0.0629 0.027 Uiso 1 1 calc R
C33 C 0.9140(4) 0.37258(17) 0.37260(18) 0.0433(8) Uani 1 1 d .
H40 H 0.9144 0.3417 0.4102 0.065 Uiso 1 1 calc R
H39 H 1.0003 0.3661 0.3483 0.065 Uiso 1 1 calc R
H38 H 0.8324 0.3627 0.3440 0.065 Uiso 1 1 calc R
C34 C 0.9063(3) 0.44395(16) 0.39572(15) 0.0302(6) Uani 1 1 d .
H2N H 0.399(3) 0.5215(16) 0.2159(15) 0.016(7) Uiso 1 1 d .

loop_
_atom_site_aniso_label
_atom_site_aniso_U_11
_atom_site_aniso_U_22
_atom_site_aniso_U_33
_atom_site_aniso_U_23
_atom_site_aniso_U_13
_atom_site_aniso_U_12
Hg1 0.02206(8) 0.02172(8) 0.02263(9) -0.00345(4) 0.00371(5) -0.00229(4)
Cl1 0.0269(3) 0.0258(3) 0.0404(4) -0.0040(3) 0.0017(3) 0.0068(3)
Cl2 0.0225(3) 0.0254(3) 0.0278(3) 0.0006(2) -0.0020(2) -0.0053(2)
Cl3 0.0383(4) 0.0186(3) 0.0207(3) -0.0016(2) 0.0114(3) -0.0031(3)
Cl4 0.0352(3) 0.0284(3) 0.0190(3) -0.0007(2) 0.0022(3) -0.0036(3)
O1S 0.0331(11) 0.0244(10) 0.0271(10) 0.0034(8) 0.0056(8) 0.0019(8)
N1 0.0125(10) 0.0212(11) 0.0140(10) -0.0031(8) -0.0006(8) -0.0001(8)
N2 0.0117(10) 0.0159(11) 0.0131(10) -0.0012(8) 0.0007(8) 0.0000(8)
N3 0.0377(14) 0.0288(15) 0.0397(15) -0.0029(11) -0.0008(12) 0.0011(11)
C1 0.0137(12) 0.0349(15) 0.0248(14) -0.0109(11) 0.0015(10) 0.0003(11)
C2 0.0233(13) 0.0268(14) 0.0288(15) -0.0008(11) 0.0002(11) 0.0065(11)
C3 0.0203(13) 0.0259(14) 0.0186(13) 0.0004(10) 0.0045(10) 0.0002(10)
C4 0.0124(11) 0.0211(13) 0.0160(12) -0.0039(10) -0.0011(9) -0.0045(10)
C5 0.0137(11) 0.0201(13) 0.0186(12) -0.0033(10) 0.0001(9) -0.0028(9)
C6 0.0120(11) 0.0256(13) 0.0172(12) -0.0024(10) -0.0043(9) 0.0013(10)
C7 0.0152(12) 0.0262(14) 0.0217(13) -0.0070(11) -0.0053(10) 0.0021(10)
C8 0.0139(12) 0.0223(13) 0.0197(13) -0.0033(10) -0.0031(10) 0.0009(10)
C9 0.0110(11) 0.0222(13) 0.0140(11) -0.0009(9) -0.0030(9) 0.0017(9)
C10 0.0120(11) 0.0252(13) 0.0160(12) -0.0004(10) 0.0028(9) 0.0000(9)
C11 0.0123(11) 0.0236(13) 0.0152(12) 0.0003(9) 0.0037(9) 0.0002(9)
C12 0.0147(11) 0.0225(13) 0.0151(11) -0.0008(9) 0.0057(9) -0.0001(10)
C13 0.0136(12) 0.0326(15) 0.0165(12) 0.0015(10) 0.0014(9) 0.0041(10)
C14 0.0134(12) 0.0373(16) 0.0240(14) -0.0083(11) -0.0012(10) -0.0019(11)
C15 0.0139(12) 0.0382(15) 0.0167(12) 0.0069(11) 0.0009(9) 0.0011(11)
C16 0.0252(13) 0.0264(14) 0.0196(13) -0.0005(10) 0.0019(10) 0.0057(11)
C17 0.0237(13) 0.0220(13) 0.0167(12) 0.0031(10) 0.0002(10) -0.0029(10)
C18 0.0113(11) 0.0232(13) 0.0145(12) 0.0039(9) -0.0031(9) 0.0006(9)
C19 0.0131(11) 0.0196(12) 0.0164(12) 0.0030(9) -0.0014(9) 0.0004(9)
C20 0.0138(12) 0.0281(14) 0.0176(13) -0.0062(11) 0.0004(10) 0.0032(10)
C21 0.0138(12) 0.0254(13) 0.0142(12) -0.0060(10) 0.0013(9) 0.0024(10)
C22 0.0172(12) 0.0272(14) 0.0247(14) -0.0005(11) 0.0006(10) -0.0026(10)
C23 0.0200(13) 0.0359(16) 0.0266(14) 0.0059(12) -0.0012(11) 0.0043(12)
C24 0.0119(12) 0.0393(16) 0.0241(14) -0.0052(12) -0.0010(10) 0.0005(11)
C25 0.0143(12) 0.0277(14) 0.0268(14) -0.0079(11) 0.0056(10) -0.0032(10)
C26 0.0167(12) 0.0231(13) 0.0211(13) -0.0035(10) 0.0038(10) 0.0049(10)
C27 0.0210(13) 0.0327(14) 0.0147(13) -0.0039(11) 0.0025(10) -0.0073(11)
C28 0.0195(12) 0.0222(13) 0.0171(12) -0.0022(10) -0.0025(10) -0.0014(10)
C29 0.0229(14) 0.0245(14) 0.0385(17) -0.0041(12) 0.0014(12) -0.0045(11)
C30 0.0157(12) 0.0224(13) 0.0306(14) 0.0029(11) -0.0002(10) 0.0027(10)
C31 0.0156(12) 0.0219(13) 0.0178(13) 0.0006(10) -0.0030(10) -0.0011(10)
C32 0.0178(13) 0.0287(13) 0.0206(13) 0.0063(11) -0.0031(10) -0.0064(11)
C33 0.057(2) 0.0324(18) 0.0410(19) -0.0092(14) 0.0104(16) -0.0088(15)
C34 0.0302(15) 0.0321(17) 0.0284(15) -0.0009(12) 0.0008(12) -0.0035(12)

loop_
_atom_type_symbol
_atom_type_description
_atom_type_scat_dispersion_real
_atom_type_scat_dispersion_imag
_atom_type_scat_source
C C 0.0181 0.0091 'International Tables Vol C Tables 4.2.6.8 and 6.1.1.4'
H H 0.0000 0.0000 'International Tables Vol C Tables 4.2.6.8 and 6.1.1.4'
N N 0.0311 0.0180 'International Tables Vol C Tables 4.2.6.8 and 6.1.1.4'
O O 0.0492 0.0322 'International Tables Vol C Tables 4.2.6.8 and 6.1.1.4'
Cl Cl 0.3639 0.7018 'International Tables Vol C Tables 4.2.6.8 and 6.1.1.4'
Hg Hg -4.2923 7.6849 'International Tables Vol C Tables 4.2.6.8 and 6.1.1.4'

loop_
_geom_angle_atom_site_label_1
_geom_angle_atom_site_label_2
_geom_angle_atom_site_label_3
_geom_angle
Cl2 Hg1 Cl1 115.00(2)
Cl2 Hg1 Cl4 117.48(2)
Cl1 Hg1 Cl4 109.06(2)
Cl2 Hg1 Cl3 103.63(2)
Cl1 Hg1 Cl3 103.90(2)
Cl4 Hg1 Cl3 106.31(2)
C5 N1 C6 111.85(19)
C5 N1 C20 110.23(19)
C6 N1 C20 110.61(18)
C5 N1 H14 108.0
C6 N1 H14 108.0
C20 N1 H14 108.0
C19 N2 C9 114.72(18)
C19 N2 C10 110.28(18)
C9 N2 C10 111.68(18)
C19 N2 H2N 103(2)
C9 N2 H2N 108(2)
C10 N2 H2N 108(2)
C27 C1 C2 120.2(2)
C27 C1 H1 119.9
C2 C1 H1 119.9
C3 C2 C1 119.7(3)
C3 C2 H15 120.2
C1 C2 H15 120.2
C2 C3 C4 120.9(2)
C2 C3 H18 119.6
C4 C3 H18 119.6
C3 C4 C28 119.0(2)
C3 C4 C5 119.2(2)
C28 C4 C5 121.7(2)
C4 C5 N1 114.14(19)
C4 C5 H19 108.7
N1 C5 H19 108.7
C4 C5 H20 108.7
N1 C5 H20 108.7
H19 C5 H20 107.6
N1 C6 C7 112.3(2)
N1 C6 H21 109.2
C7 C6 H21 109.2
N1 C6 H22 109.2
C7 C6 H22 109.2
H21 C6 H22 107.9
C6 C7 C8 111.7(2)
C6 C7 H6 109.3
C8 C7 H6 109.3
C6 C7 H5 109.3
C8 C7 H5 109.3
H6 C7 H5 107.9
C9 C8 C7 107.3(2)
C9 C8 H23 110.2
C7 C8 H23 110.2
C9 C8 H24 110.2
C7 C8 H24 110.2
H23 C8 H24 108.5
N2 C9 C8 114.91(19)
N2 C9 H4 108.5
C8 C9 H4 108.5
N2 C9 H25 108.5
C8 C9 H25 108.5
H4 C9 H25 107.5
C11 C10 N2 112.56(19)
C11 C10 H31 109.1
N2 C10 H31 109.1
C11 C10 H30 109.1
N2 C10 H30 109.1
H31 C10 H30 107.8
C30 C11 C12 119.1(2)
C30 C11 C10 120.3(2)
C12 C11 C10 120.5(2)
C13 C12 C11 120.5(2)
C13 C12 H29 119.8
C11 C12 H29 119.8
C12 C13 C14 120.2(2)
C12 C13 H28 119.9
C14 C13 H28 119.9
C29 C14 C13 120.1(2)
C29 C14 H2 120.0
C13 C14 H2 120.0
C32 C15 C16 119.8(2)
C32 C15 H3 120.1
C16 C15 H3 120.1
C17 C16 C15 120.1(2)
C17 C16 H37 120.0
C15 C16 H37 120.0
C16 C17 C18 120.4(2)
C16 C17 H36 119.8
C18 C17 H36 119.8
C31 C18 C17 119.4(2)
C31 C18 C19 119.5(2)
C17 C18 C19 121.0(2)
N2 C19 C18 115.48(19)
N2 C19 H33 108.4
C18 C19 H33 108.4
N2 C19 H32 108.4
C18 C19 H32 108.4
H33 C19 H32 107.5
C21 C20 N1 114.2(2)
C21 C20 H12 108.7
N1 C20 H12 108.7
C21 C20 H13 108.7
N1 C20 H13 108.7
H12 C20 H13 107.6
C26 C21 C22 119.2(2)
C26 C21 C20 120.8(2)
C22 C21 C20 120.0(2)
C23 C22 C21 120.5(3)
C23 C22 H11 119.8
C21 C22 H11 119.8
C24 C23 C22 120.0(3)
C24 C23 H10 120.0
C22 C23 H10 120.0
C25 C24 C23 120.0(2)
C25 C24 H9 120.0
C23 C24 H9 120.0
C24 C25 C26 120.3(2)
C24 C25 H8 119.9
C26 C25 H8 119.9
C21 C26 C25 120.1(2)
C21 C26 H7 119.9
C25 C26 H7 119.9
C1 C27 C28 120.1(2)
C1 C27 H17 119.9
C28 C27 H17 119.9
C27 C28 C4 120.1(2)
C27 C28 H16 119.9
C4 C28 H16 119.9
C14 C29 C30 119.5(3)
C14 C29 H26 120.3
C30 C29 H26 120.3
C11 C30 C29 120.7(2)
C11 C30 H27 119.7
C29 C30 H27 119.7
C18 C31 C32 120.4(2)
C18 C31 H34 119.8
C32 C31 H34 119.8
C15 C32 C31 120.0(2)
C15 C32 H35 120.0
C31 C32 H35 120.0
C34 C33 H40 109.5
C34 C33 H39 109.5
H40 C33 H39 109.5
C34 C33 H38 109.5
H40 C33 H38 109.5
H39 C33 H38 109.5
N3 C34 C33 177.6(3)

loop_
_geom_bond_atom_site_label_1
_geom_bond_atom_site_label_2
_geom_bond_distance
Hg1 Cl2 2.4380(6)
Hg1 Cl1 2.4697(7)
Hg1 Cl4 2.4825(7)
Hg1 Cl3 2.5603(6)
N1 C5 1.510(3)
N1 C6 1.513(3)
N1 C20 1.521(3)
N1 H14 0.9100
N2 C19 1.503(3)
N2 C9 1.508(3)
N2 C10 1.514(3)
N2 H2N 0.81(3)
N3 C34 1.143(4)
C1 C27 1.385(4)
C1 C2 1.386(4)
C1 H1 0.9300
C2 C3 1.385(4)
C2 H15 0.9300
C3 C4 1.391(4)
C3 H18 0.9300
C4 C28 1.396(4)
C4 C5 1.501(3)
C5 H19 0.9700
C5 H20 0.9700
C6 C7 1.517(4)
C6 H21 0.9700
C6 H22 0.9700
C7 C8 1.531(3)
C7 H6 0.9700
C7 H5 0.9700
C8 C9 1.519(3)
C8 H23 0.9700
C8 H24 0.9700
C9 H4 0.9700
C9 H25 0.9700
C10 C11 1.505(3)
C10 H31 0.9700
C10 H30 0.9700
C11 C30 1.390(4)
C11 C12 1.386(3)
C12 C13 1.384(4)
C12 H29 0.9300
C13 C14 1.385(4)
C13 H28 0.9300
C14 C29 1.384(4)
C14 H2 0.9300
C15 C32 1.379(4)
C15 C16 1.394(4)
C15 H3 0.9300
C16 C17 1.389(4)
C16 H37 0.9300
C17 C18 1.385(4)
C17 H36 0.9300
C18 C31 1.392(4)
C18 C19 1.506(3)
C19 H33 0.9700
C19 H32 0.9700
C20 C21 1.504(3)
C20 H12 0.9700
C20 H13 0.9700
C21 C26 1.394(4)
C21 C22 1.393(4)
C22 C23 1.387(4)
C22 H11 0.9300
C23 C24 1.387(4)
C23 H10 0.9300
C24 C25 1.384(4)
C24 H9 0.9300
C25 C26 1.390(4)
C25 H8 0.9300
C26 H7 0.9300
C27 C28 1.388(4)
C27 H17 0.9300
C28 H16 0.9300
C29 C30 1.393(4)
C29 H26 0.9300
C30 H27 0.9300
C31 C32 1.393(4)
C31 H34 0.9300
C32 H35 0.9300
C33 C34 1.453(4)
C33 H40 0.9600
C33 H39 0.9600
C33 H38 0.9600

loop_
_geom_torsion_atom_site_label_1
_geom_torsion_atom_site_label_2
_geom_torsion_atom_site_label_3
_geom_torsion_atom_site_label_4
_geom_torsion
C27 C1 C2 C3 0.0(4)
C1 C2 C3 C4 -0.7(4)
C2 C3 C4 C28 0.4(4)
C2 C3 C4 C5 -176.5(2)
C3 C4 C5 N1 -114.3(3)
C28 C4 C5 N1 68.9(3)
C6 N1 C5 C4 51.8(3)
C20 N1 C5 C4 175.3(2)
C5 N1 C6 C7 -177.1(2)
C20 N1 C6 C7 59.7(3)
N1 C6 C7 C8 173.4(2)
C6 C7 C8 C9 175.3(2)
C19 N2 C9 C8 60.7(3)
C10 N2 C9 C8 -65.7(3)
C7 C8 C9 N2 178.1(2)
C19 N2 C10 C11 62.8(3)
C9 N2 C10 C11 -168.4(2)
N2 C10 C11 C30 80.3(3)
N2 C10 C11 C12 -100.5(3)
C30 C11 C12 C13 0.6(4)
C10 C11 C12 C13 -178.6(2)
C11 C12 C13 C14 -0.3(4)
C12 C13 C14 C29 -0.2(4)
C32 C15 C16 C17 1.7(4)
C15 C16 C17 C18 -0.4(4)
C16 C17 C18 C31 -1.1(4)
C16 C17 C18 C19 174.1(2)
C9 N2 C19 C18 50.4(3)
C10 N2 C19 C18 177.5(2)
C31 C18 C19 N2 -116.4(3)
C17 C18 C19 N2 68.4(3)
C5 N1 C20 C21 52.6(3)
C6 N1 C20 C21 176.9(2)
N1 C20 C21 C26 -95.7(3)
N1 C20 C21 C22 87.2(3)
C26 C21 C22 C23 1.4(4)
C20 C21 C22 C23 178.5(2)
C21 C22 C23 C24 0.1(4)
C22 C23 C24 C25 -1.1(4)
C23 C24 C25 C26 0.7(4)
C22 C21 C26 C25 -1.8(4)
C20 C21 C26 C25 -178.9(2)
C24 C25 C26 C21 0.7(4)
C2 C1 C27 C28 1.0(4)
C1 C27 C28 C4 -1.2(4)
C3 C4 C28 C27 0.5(4)
C5 C4 C28 C27 177.4(2)
C13 C14 C29 C30 0.3(4)
C12 C11 C30 C29 -0.5(4)
C10 C11 C30 C29 178.7(2)
C14 C29 C30 C11 0.1(4)
C17 C18 C31 C32 1.2(4)
C19 C18 C31 C32 -174.1(2)
C16 C15 C32 C31 -1.6(4)
C18 C31 C32 C15 0.1(4)
